data_7056183
loop_
_publ_author_name
'Sun, Yu-Ling'
'Zheng, Bei-Bei'
'Zhang, Wen'

_publ_section_title
;
 Role of crystallization water molecules on hydrogen-bonded structures and
 dielectric phase transitions in amino trimethylene phosphonic acid-based
 crystals
;
_journal_name_full 'New J. Chem.'
_journal_paper_doi 10.1039/C7NJ00612H
_journal_year 2017
_chemical_formula_moiety 'C3 H10 N O9 P3, 2(C4 H12 N), 3(H2 O)'
_chemical_formula_sum 'C11 H40 N3 O12 P3'
_chemical_formula_weight 499.37
_space_group_crystal_system triclinic
_space_group_IT_number 2
_space_group_name_Hall '-P 1'
_space_group_name_H-M_alt 'P -1'
_symmetry_space_group_name_Hall '-P 1'
_symmetry_space_group_name_H-M 'P -1'
_atom_sites_solution_hydrogens mixed
_audit_creation_method SHELXL-2014/7
_audit_update_record
;
2017-01-03 deposited with the CCDC.
2017-05-14 downloaded from the CCDC.
;
_cell_angle_alpha 98.391(4)
_cell_angle_beta 105.168(2)
_cell_angle_gamma 115.423(2)
_cell_formula_units_Z 2
_cell_length_a 9.528(3)
_cell_length_b 10.348(4)
_cell_length_c 14.003(5)
_cell_measurement_reflns_used 3323
_cell_measurement_temperature 273(2)
_cell_measurement_theta_max 27.4700
_cell_measurement_theta_min 3.7950
_cell_volume 1149.5(7)
_computing_cell_refinement 'CrystalClear (Rigaku Inc., 2008)'
_computing_data_collection 'CrystalClear (Rigaku Inc., 2008)'
_computing_data_reduction 'CrystalClear (Rigaku Inc., 2008)'
_computing_structure_refinement 'SHELXL-2014/7 (Sheldrick, 2014)'
_computing_structure_solution 'SHELXL-2014/7 (Sheldrick, 2014)'
_diffrn_ambient_temperature 273(2)
_diffrn_measured_fraction_theta_full 0.992
_diffrn_measured_fraction_theta_max 0.989
_diffrn_measurement_device_type 'Rigaku Mercury CCD'
_diffrn_measurement_method \w
_diffrn_radiation_type MoK\a
_diffrn_radiation_wavelength 0.71073
_diffrn_reflns_av_R_equivalents 0.0275
_diffrn_reflns_av_unetI/netI 0.0397
_diffrn_reflns_Laue_measured_fraction_full 0.992
_diffrn_reflns_Laue_measured_fraction_max 0.989
_diffrn_reflns_limit_h_max 12
_diffrn_reflns_limit_h_min -12
_diffrn_reflns_limit_k_max 13
_diffrn_reflns_limit_k_min -13
_diffrn_reflns_limit_l_max 18
_diffrn_reflns_limit_l_min -18
_diffrn_reflns_number 12588
_diffrn_reflns_point_group_measured_fraction_full 0.992
_diffrn_reflns_point_group_measured_fraction_max 0.989
_diffrn_reflns_theta_full 25.242
_diffrn_reflns_theta_max 27.478
_diffrn_reflns_theta_min 3.795
_exptl_absorpt_coefficient_mu 0.318
_exptl_absorpt_correction_T_max 1.0000
_exptl_absorpt_correction_T_min 0.9348
_exptl_absorpt_correction_type multi-scan
_exptl_absorpt_process_details 'CrystalClear (Rigaku, 2005)'
_exptl_crystal_colour Colorless
_exptl_crystal_density_diffrn 1.443
_exptl_crystal_description Prism
_exptl_crystal_F_000 536
_exptl_crystal_size_max 0.4
_exptl_crystal_size_mid 0.3
_exptl_crystal_size_min 0.3
_refine_diff_density_max 0.431
_refine_diff_density_min -0.780
_refine_diff_density_rms 0.098
_refine_ls_extinction_method none
_refine_ls_goodness_of_fit_ref 1.094
_refine_ls_hydrogen_treatment mixed
_refine_ls_matrix_type full
_refine_ls_number_parameters 276
_refine_ls_number_reflns 5214
_refine_ls_number_restraints 3
_refine_ls_restrained_S_all 1.093
_refine_ls_R_factor_all 0.0520
_refine_ls_R_factor_gt 0.0414
_refine_ls_shift/su_max 0.000
_refine_ls_shift/su_mean 0.000
_refine_ls_structure_factor_coef Fsqd
_refine_ls_weighting_details 'w=1/[\s^2^(Fo^2^)+(0.0909P)^2^] where P=(Fo^2^+2Fc^2^)/3'
_refine_ls_weighting_scheme calc
_refine_ls_wR_factor_gt 0.1250
_refine_ls_wR_factor_ref 0.1464
_reflns_Friedel_coverage 0.000
_reflns_number_gt 4357
_reflns_number_total 5214
_reflns_threshold_expression 'I > 2\s(I)'
_cod_data_source_file c7nj00612h2.cif
_cod_data_source_block 1-273K
_cod_depositor_comments
;
The following automatic conversions were performed:

'_exptl_absorpt_correction_type' value 'Multi-scan' changed to
'multi-scan' according to
/home/data/users/saulius/crontab/automatic-downloads/rss-feeds/RSC/lib/dictionaries/cif_core.dic
dictionary named 'cif_core.dic' version 2.4.2 from 2011-04-26.

Automatic conversion script
Id: cif_fix_values 4973 2017-02-22 13:04:09Z antanas 
;
_cod_database_code 7056183
_shelx_shelxl_version_number 2014/7
_shelx_space_group_comment
;
The symmetry employed for this shelxl refinement is uniquely defined
by the following loop, which should always be used as a source of
symmetry information in preference to the above space-group names.
They are only intended as comments.
;
_shelx_estimated_absorpt_t_min 0.883
_shelx_estimated_absorpt_t_max 0.911

loop_
_space_group_symop_operation_xyz
'x, y, z'
'-x, -y, -z'

loop_
_atom_site_label
_atom_site_type_symbol
_atom_site_fract_x
_atom_site_fract_y
_atom_site_fract_z
_atom_site_U_iso_or_equiv
_atom_site_adp_type
_atom_site_occupancy
_atom_site_site_symmetry_order
_atom_site_calc_flag
_atom_site_refinement_flags_posn
_atom_site_refinement_flags_adp
C1 C 0.8730(3) 0.1664(2) 0.45767(17) 0.0176(4) Uani 1 1 d . .
H1A H 0.9921 0.2075 0.4923 0.021 Uiso 1 1 calc R U
H1B H 0.8545 0.1696 0.3868 0.021 Uiso 1 1 calc R U
C2 C 0.8154(3) 0.2517(2) 0.61230(16) 0.0173(4) Uani 1 1 d . .
H2A H 0.9112 0.2430 0.6485 0.021 Uiso 1 1 calc R U
H2B H 0.7165 0.1579 0.6000 0.021 Uiso 1 1 calc R U
C3 C 0.6669(3) 0.2584(3) 0.43637(17) 0.0189(4) Uani 1 1 d . .
H3A H 0.6111 0.2885 0.4764 0.023 Uiso 1 1 calc R U
H3B H 0.5916 0.1549 0.3947 0.023 Uiso 1 1 calc R U
C4 C 0.8368(3) 0.7643(3) 0.8792(2) 0.0348(6) Uani 1 1 d . .
H4A H 0.7202 0.7108 0.8681 0.052 Uiso 1 1 calc R U
H4B H 0.8973 0.8307 0.9486 0.052 Uiso 1 1 calc R U
H4C H 0.8766 0.6943 0.8692 0.052 Uiso 1 1 calc R U
C5 C 0.8628(3) 0.8544(3) 0.80283(18) 0.0237(5) Uani 1 1 d . .
C6 C 1.0450(3) 0.9343(3) 0.8132(2) 0.0338(6) Uani 1 1 d . .
H6A H 1.0816 0.8620 0.8026 0.051 Uiso 1 1 calc R U
H6B H 1.1117 1.0041 0.8813 0.051 Uiso 1 1 calc R U
H6C H 1.0566 0.9872 0.7624 0.051 Uiso 1 1 calc R U
C7 C 0.7966(4) 0.9649(3) 0.8132(2) 0.0408(7) Uani 1 1 d . .
H7A H 0.8092 1.0158 0.7613 0.061 Uiso 1 1 calc R U
H7B H 0.8583 1.0368 0.8807 0.061 Uiso 1 1 calc R U
H7C H 0.6807 0.9113 0.8040 0.061 Uiso 1 1 calc R U
C8 C 0.4936(4) 0.2507(4) 1.0078(2) 0.0400(7) Uani 1 1 d . .
H8A H 0.5627 0.3286 1.0725 0.060 Uiso 1 1 calc R U
H8B H 0.4419 0.1561 1.0210 0.060 Uiso 1 1 calc R U
H8C H 0.4090 0.2705 0.9700 0.060 Uiso 1 1 calc R U
C9 C 0.5995(3) 0.2460(3) 0.94488(19) 0.0248(5) Uani 1 1 d . .
C10 C 0.5002(3) 0.1150(3) 0.8463(2) 0.0353(6) Uani 1 1 d . .
H10A H 0.4045 0.1197 0.8067 0.053 Uiso 1 1 calc R U
H10B H 0.4643 0.0227 0.8638 0.053 Uiso 1 1 calc R U
H10C H 0.5689 0.1199 0.8061 0.053 Uiso 1 1 calc R U
C11 C 0.7541(3) 0.2434(3) 1.0093(2) 0.0367(6) Uani 1 1 d . .
H11A H 0.8185 0.2400 0.9675 0.055 Uiso 1 1 calc R U
H11B H 0.7206 0.1564 1.0333 0.055 Uiso 1 1 calc R U
H11C H 0.8203 0.3320 1.0677 0.055 Uiso 1 1 calc R U
N1 N 0.8231(2) 0.27050(19) 0.50906(13) 0.0150(4) Uani 1 1 d . .
H1 H 0.9153 0.3602 0.5212 0.023 Uiso 1 1 d R U
N2 N 0.7636(2) 0.7457(2) 0.69648(15) 0.0240(4) Uani 1 1 d . .
H2C H 0.6572 0.6941 0.6897 0.036 Uiso 1 1 calc R U
H2D H 0.8031 0.6829 0.6869 0.036 Uiso 1 1 calc R U
H2E H 0.7717 0.7954 0.6496 0.036 Uiso 1 1 calc R U
N3 N 0.6584(2) 0.3873(2) 0.91339(15) 0.0232(4) Uani 1 1 d . .
H3C H 0.7152 0.4664 0.9697 0.035 Uiso 1 1 calc R U
H3D H 0.5708 0.3904 0.8737 0.035 Uiso 1 1 calc R U
H3E H 0.7241 0.3888 0.8781 0.035 Uiso 1 1 calc R U
O1 O 0.8311(2) -0.09907(18) 0.38108(13) 0.0232(4) Uani 1 1 d . .
O2 O 0.8491(2) -0.03095(18) 0.56744(13) 0.0236(4) Uani 1 1 d . .
H2 H 0.9545 0.0157 0.5930 0.028 Uiso 1 1 d R U
O3 O 0.58871(19) -0.09267(18) 0.42361(14) 0.0267(4) Uani 1 1 d . .
O4 O 0.9113(2) 0.55049(17) 0.68470(13) 0.0246(4) Uani 1 1 d . .
O5 O 0.8631(2) 0.3815(2) 0.80299(13) 0.0282(4) Uani 1 1 d . .
O6 O 0.6253(2) 0.36753(19) 0.66133(14) 0.0267(4) Uani 1 1 d . .
H6 H 0.5484 0.2822 0.6439 0.032 Uiso 1 1 d R U
O7 O 0.7709(2) 0.30188(19) 0.27387(13) 0.0257(4) Uani 1 1 d . .
H7 H 0.8793 0.3406 0.2970 0.031 Uiso 1 1 d R U
O8 O 0.5540(2) 0.3690(2) 0.29304(14) 0.0279(4) Uani 1 1 d . .
O9 O 0.85597(19) 0.52619(17) 0.42023(13) 0.0241(4) Uani 1 1 d . .
O10 O 0.6434(2) 0.6249(2) 0.22030(13) 0.0298(4) Uani 1 1 d . .
H10D H 0.6982 0.6968 0.2728 0.036 Uiso 1 1 d R U
H10E H 0.6111 0.5523 0.2442 0.036 Uiso 1 1 d R U
O11 O 0.8473(2) 0.6312(2) 0.09878(14) 0.0378(5) Uani 1 1 d . .
H11D H 0.9452 0.6402 0.1343 0.045 Uiso 1 1 d R U
H11E H 0.8039 0.6404 0.1439 0.045 Uiso 1 1 d R U
O12 O 0.6447(5) 0.6183(4) 0.4914(2) 0.0940(11) Uani 1 1 d D .
H12A H 0.691(3) 0.571(3) 0.471(3) 0.113 Uiso 1 1 d D U
H12B H 0.552(3) 0.584(5) 0.442(2) 0.113 Uiso 1 1 d D U
P1 P 0.77200(7) -0.02971(6) 0.45390(4) 0.01723(15) Uani 1 1 d . .
P2 P 0.71430(7) 0.37628(6) 0.35129(4) 0.01768(16) Uani 1 1 d . .
P3 P 0.81082(7) 0.40059(6) 0.69806(4) 0.01693(15) Uani 1 1 d . .

loop_
_atom_site_aniso_label
_atom_site_aniso_U_11
_atom_site_aniso_U_22
_atom_site_aniso_U_33
_atom_site_aniso_U_23
_atom_site_aniso_U_13
_atom_site_aniso_U_12
C1 0.0162(10) 0.0189(10) 0.0189(10) 0.0044(9) 0.0083(9) 0.0089(9)
C2 0.0197(11) 0.0187(10) 0.0163(10) 0.0069(8) 0.0075(9) 0.0106(9)
C3 0.0135(10) 0.0231(11) 0.0214(11) 0.0085(9) 0.0069(9) 0.0092(9)
C4 0.0326(14) 0.0460(16) 0.0266(13) 0.0156(12) 0.0124(11) 0.0175(13)
C5 0.0208(12) 0.0261(12) 0.0219(11) 0.0041(10) 0.0062(9) 0.0113(10)
C6 0.0236(13) 0.0349(14) 0.0347(14) 0.0084(12) 0.0092(11) 0.0086(11)
C7 0.0429(17) 0.0349(15) 0.0470(17) 0.0042(13) 0.0150(14) 0.0245(14)
C8 0.0423(16) 0.0500(17) 0.0397(16) 0.0203(14) 0.0268(14) 0.0236(14)
C9 0.0268(12) 0.0293(12) 0.0237(12) 0.0130(10) 0.0111(10) 0.0156(11)
C10 0.0376(15) 0.0289(14) 0.0351(15) 0.0075(12) 0.0096(12) 0.0152(12)
C11 0.0364(15) 0.0432(16) 0.0304(14) 0.0127(13) 0.0040(12) 0.0235(14)
N1 0.0146(9) 0.0143(8) 0.0163(9) 0.0043(7) 0.0065(7) 0.0068(7)
N2 0.0214(10) 0.0275(11) 0.0258(10) 0.0078(9) 0.0091(8) 0.0139(9)
N3 0.0231(10) 0.0276(10) 0.0220(10) 0.0089(8) 0.0102(8) 0.0136(9)
O1 0.0238(8) 0.0206(8) 0.0230(8) 0.0005(7) 0.0078(7) 0.0112(7)
O2 0.0228(8) 0.0259(9) 0.0243(8) 0.0112(7) 0.0098(7) 0.0120(7)
O3 0.0142(8) 0.0218(8) 0.0365(10) 0.0033(7) 0.0061(7) 0.0058(7)
O4 0.0215(8) 0.0176(8) 0.0360(10) 0.0062(7) 0.0156(7) 0.0082(7)
O5 0.0316(10) 0.0411(10) 0.0202(8) 0.0093(8) 0.0133(7) 0.0227(9)
O6 0.0155(8) 0.0241(8) 0.0368(10) 0.0025(7) 0.0089(7) 0.0089(7)
O7 0.0226(8) 0.0284(9) 0.0231(8) 0.0046(7) 0.0113(7) 0.0092(7)
O8 0.0172(8) 0.0352(10) 0.0331(10) 0.0191(8) 0.0072(7) 0.0125(8)
O9 0.0163(8) 0.0189(8) 0.0285(9) 0.0026(7) 0.0052(7) 0.0044(7)
O10 0.0378(10) 0.0299(9) 0.0258(9) 0.0105(8) 0.0111(8) 0.0198(8)
O11 0.0368(11) 0.0474(12) 0.0282(10) 0.0074(9) 0.0095(8) 0.0223(10)
O12 0.124(3) 0.110(3) 0.0533(18) -0.0041(17) 0.0094(18) 0.083(3)
P1 0.0147(3) 0.0142(3) 0.0210(3) 0.0033(2) 0.0063(2) 0.0063(2)
P2 0.0132(3) 0.0186(3) 0.0194(3) 0.0071(2) 0.0048(2) 0.0064(2)
P3 0.0153(3) 0.0174(3) 0.0181(3) 0.0029(2) 0.0078(2) 0.0077(2)

loop_
_atom_type_symbol
_atom_type_description
_atom_type_scat_dispersion_real
_atom_type_scat_dispersion_imag
_atom_type_scat_source
C C 0.0033 0.0016 'International Tables Vol C Tables 4.2.6.8 and 6.1.1.4'
H H 0.0000 0.0000 'International Tables Vol C Tables 4.2.6.8 and 6.1.1.4'
N N 0.0061 0.0033 'International Tables Vol C Tables 4.2.6.8 and 6.1.1.4'
O O 0.0106 0.0060 'International Tables Vol C Tables 4.2.6.8 and 6.1.1.4'
P P 0.1023 0.0942 'International Tables Vol C Tables 4.2.6.8 and 6.1.1.4'

loop_
_geom_angle_atom_site_label_1
_geom_angle_atom_site_label_2
_geom_angle_atom_site_label_3
_geom_angle
N1 C1 P1 119.08(14)
N1 C1 H1A 107.5
P1 C1 H1A 107.5
N1 C1 H1B 107.5
P1 C1 H1B 107.5
H1A C1 H1B 107.0
N1 C2 P3 116.59(14)
N1 C2 H2A 108.1
P3 C2 H2A 108.1
N1 C2 H2B 108.1
P3 C2 H2B 108.1
H2A C2 H2B 107.3
N1 C3 P2 111.38(14)
N1 C3 H3A 109.4
P2 C3 H3A 109.4
N1 C3 H3B 109.4
P2 C3 H3B 109.4
H3A C3 H3B 108.0
C5 C4 H4A 109.5
C5 C4 H4B 109.5
H4A C4 H4B 109.5
C5 C4 H4C 109.5
H4A C4 H4C 109.5
H4B C4 H4C 109.5
N2 C5 C4 107.1(2)
N2 C5 C6 107.82(19)
C4 C5 C6 111.5(2)
N2 C5 C7 107.4(2)
C4 C5 C7 111.7(2)
C6 C5 C7 111.1(2)
C5 C6 H6A 109.5
C5 C6 H6B 109.5
H6A C6 H6B 109.5
C5 C6 H6C 109.5
H6A C6 H6C 109.5
H6B C6 H6C 109.5
C5 C7 H7A 109.5
C5 C7 H7B 109.5
H7A C7 H7B 109.5
C5 C7 H7C 109.5
H7A C7 H7C 109.5
H7B C7 H7C 109.5
C9 C8 H8A 109.5
C9 C8 H8B 109.5
H8A C8 H8B 109.5
C9 C8 H8C 109.5
H8A C8 H8C 109.5
H8B C8 H8C 109.5
N3 C9 C8 107.7(2)
N3 C9 C10 107.4(2)
C8 C9 C10 111.9(2)
N3 C9 C11 107.4(2)
C8 C9 C11 111.3(2)
C10 C9 C11 111.0(2)
C9 C10 H10A 109.5
C9 C10 H10B 109.5
H10A C10 H10B 109.5
C9 C10 H10C 109.5
H10A C10 H10C 109.5
H10B C10 H10C 109.5
C9 C11 H11A 109.5
C9 C11 H11B 109.5
H11A C11 H11B 109.5
C9 C11 H11C 109.5
H11A C11 H11C 109.5
H11B C11 H11C 109.5
C2 N1 C3 114.03(16)
C2 N1 C1 111.84(16)
C3 N1 C1 111.28(16)
C2 N1 H1 107.6
C3 N1 H1 111.9
C1 N1 H1 99.1
C5 N2 H2C 109.5
C5 N2 H2D 109.5
H2C N2 H2D 109.5
C5 N2 H2E 109.5
H2C N2 H2E 109.5
H2D N2 H2E 109.5
C9 N3 H3C 109.5
C9 N3 H3D 109.5
H3C N3 H3D 109.5
C9 N3 H3E 109.5
H3C N3 H3E 109.5
H3D N3 H3E 109.5
P1 O2 H2 114.8
P3 O6 H6 120.8
P2 O7 H7 111.0
H10D O10 H10E 102.6
H11D O11 H11E 105.2
H12A O12 H12B 105.5(11)
O3 P1 O1 116.56(10)
O3 P1 O2 109.89(10)
O1 P1 O2 110.67(9)
O3 P1 C1 111.08(10)
O1 P1 C1 102.66(10)
O2 P1 C1 105.22(10)
O8 P2 O9 117.54(10)
O8 P2 O7 109.63(10)
O9 P2 O7 110.50(10)
O8 P2 C3 106.08(10)
O9 P2 C3 105.86(10)
O7 P2 C3 106.53(10)
O5 P3 O4 117.48(11)
O5 P3 O6 111.02(10)
O4 P3 O6 106.25(10)
O5 P3 C2 104.14(10)
O4 P3 C2 110.96(10)
O6 P3 C2 106.56(10)

loop_
_geom_bond_atom_site_label_1
_geom_bond_atom_site_label_2
_geom_bond_distance
C1 N1 1.515(3)
C1 P1 1.820(2)
C1 H1A 0.9700
C1 H1B 0.9700
C2 N1 1.503(3)
C2 P3 1.834(2)
C2 H2A 0.9700
C2 H2B 0.9700
C3 N1 1.509(3)
C3 P2 1.829(2)
C3 H3A 0.9700
C3 H3B 0.9700
C4 C5 1.519(4)
C4 H4A 0.9600
C4 H4B 0.9600
C4 H4C 0.9600
C5 N2 1.496(3)
C5 C6 1.523(3)
C5 C7 1.531(3)
C6 H6A 0.9600
C6 H6B 0.9600
C6 H6C 0.9600
C7 H7A 0.9600
C7 H7B 0.9600
C7 H7C 0.9600
C8 C9 1.515(3)
C8 H8A 0.9600
C8 H8B 0.9600
C8 H8C 0.9600
C9 N3 1.504(3)
C9 C10 1.519(4)
C9 C11 1.526(3)
C10 H10A 0.9600
C10 H10B 0.9600
C10 H10C 0.9600
C11 H11A 0.9600
C11 H11B 0.9600
C11 H11C 0.9600
N1 H1 0.9147
N2 H2C 0.8900
N2 H2D 0.8900
N2 H2E 0.8900
N3 H3C 0.8900
N3 H3D 0.8900
N3 H3E 0.8900
O1 P1 1.5188(16)
O2 P1 1.5718(17)
O2 H2 0.8458
O3 P1 1.4863(17)
O4 P3 1.5037(17)
O5 P3 1.4942(18)
O6 P3 1.5685(17)
O6 H6 0.8150
O7 P2 1.5739(17)
O7 H7 0.8738
O8 P2 1.4949(17)
O9 P2 1.4979(16)
O10 H10D 0.8196
O10 H10E 0.8366
O11 H11D 0.8914
O11 H11E 0.8560
O12 H12A 0.8503(11)
O12 H12B 0.8504(11)

loop_
_geom_hbond_atom_site_label_D
_geom_hbond_atom_site_label_H
_geom_hbond_atom_site_label_A
_geom_hbond_distance_DH
_geom_hbond_distance_HA
_geom_hbond_distance_DA
_geom_hbond_angle_DHA
_geom_hbond_site_symmetry_A
N1 H1 O9 0.91 2.53 3.016(3) 113.8 .
N1 H1 O9 0.91 1.84 2.653(2) 146.7 2_766
N2 H2C O8 0.89 1.93 2.791(3) 163.7 2_666
N2 H2D O4 0.89 2.04 2.924(3) 172.7 .
N2 H2E O2 0.89 2.24 3.105(3) 164.8 1_565
N3 H3C O11 0.89 1.96 2.844(3) 175.5 1_556
N3 H3D O10 0.89 2.04 2.931(3) 174.3 2_666
N3 H3E O5 0.89 1.91 2.802(3) 176.9 .
O2 H2 O1 0.85 1.75 2.581(3) 167.9 2_756
O6 H6 O3 0.81 1.75 2.535(2) 161.5 2_656
O7 H7 O4 0.87 1.74 2.586(2) 161.7 2_766
O10 H10D O1 0.82 2.03 2.838(2) 167.6 1_565
O10 H10E O8 0.84 2.01 2.842(3) 171.7 .
O11 H11D O5 0.89 1.93 2.810(3) 168.7 2_766
O11 H11E O10 0.86 2.05 2.886(3) 165.1 .
O12 H12A O8 0.8503(11) 2.59(3) 3.139(3) 123(2) .
O12 H12A O9 0.8503(11) 2.076(12) 2.894(4) 161(3) .
O12 H12B O6 0.8504(11) 2.20(2) 2.959(4) 148(4) 2_666
